data_2013831
loop_
_publ_author_name
'Liu, Bing-Xin'
'Xu, Duan-Jun'

_publ_section_title
Poly[[bis(1<i>H</i>-benzimidazole-\k<i>N</i>^3^)cadmium(II)]-\m-aqua-\m-succinato-\k^2^<i>O</i>^1^:<i>O</i>^4^]
_journal_issue 2
_journal_name_full 'Acta Crystallographica Section C'
_journal_page_first m39
_journal_page_last m41
_journal_paper_doi 10.1107/S0108270103027847
_journal_volume 60
_journal_year 2004
_chemical_formula_iupac '[Cd (C4 H4 O4) (C7 H6 N2)2 (H2 O)]'
_chemical_formula_moiety 'C18 H18 Cd N4 O5'
_chemical_formula_sum 'C18 H18 Cd N4 O5'
_chemical_formula_weight 482.76
_chemical_name_systematic
;
Poly[[bis(1H-benzimidazole-\kN^3^)cadmium(II)]-\m-aqua-\m-
succinato-\k^2^O^1^:O^4^]
;
_space_group_IT_number 15
_symmetry_cell_setting monoclinic
_symmetry_space_group_name_Hall '-C 2yc'
_symmetry_space_group_name_H-M 'C 1 2/c 1'
_atom_sites_solution_hydrogens geom
_atom_sites_solution_primary direct
_atom_sites_solution_secondary difmap
_audit_creation_method SHELXL97
_cell_angle_alpha 90
_cell_angle_beta 97.415(19)
_cell_angle_gamma 90
_cell_formula_units_Z 4
_cell_length_a 13.1406(11)
_cell_length_b 14.0664(12)
_cell_length_c 9.7823(10)
_cell_measurement_reflns_used 6608
_cell_measurement_temperature 295(2)
_cell_measurement_theta_max 26.0
_cell_measurement_theta_min 2.8
_cell_volume 1793.0(3)
_computing_cell_refinement PROCESS-AUTO
_computing_data_collection 'PROCESS-AUTO (Rigaku, 1998)'
_computing_data_reduction 'CrystalStructure (Molecular Structure Corporation and Rigaku, 2002)'
_computing_molecular_graphics 'ORTEP-3 for Windows (Farrugia, 1997)'
_computing_publication_material 'WinGX (Farrugia, 1999)'
_computing_structure_refinement 'SHELXL97 (Sheldrick, 1997)'
_computing_structure_solution 'SIR92 (Altomare et al., 1993)'
_diffrn_ambient_temperature 295(2)
_diffrn_detector_area_resol_mean 10.00
_diffrn_measured_fraction_theta_full 1.00
_diffrn_measured_fraction_theta_max 1.00
_diffrn_measurement_device_type 'Rigaku R-AXIS RAPID'
_diffrn_measurement_method \w
_diffrn_radiation_monochromator graphite
_diffrn_radiation_source 'fine-focus sealed tube'
_diffrn_radiation_type MoK\a
_diffrn_radiation_wavelength 0.71073
_diffrn_reflns_av_R_equivalents 0.015
_diffrn_reflns_av_sigmaI/netI 0.009
_diffrn_reflns_limit_h_max 17
_diffrn_reflns_limit_h_min -17
_diffrn_reflns_limit_k_max 18
_diffrn_reflns_limit_k_min -18
_diffrn_reflns_limit_l_max 12
_diffrn_reflns_limit_l_min -12
_diffrn_reflns_number 8568
_diffrn_reflns_theta_full 27.5
_diffrn_reflns_theta_max 27.48
_diffrn_reflns_theta_min 2.13
_diffrn_standards_decay_% 0
_diffrn_standards_interval_count 0
_diffrn_standards_interval_time 0
_diffrn_standards_number 0
_exptl_absorpt_coefficient_mu 1.258
_exptl_absorpt_correction_T_max 0.818
_exptl_absorpt_correction_T_min 0.660
_exptl_absorpt_correction_type multi-scan
_exptl_absorpt_process_details '(ABSCOR; Higashi, 1995)'
_exptl_crystal_colour colourless
_exptl_crystal_density_diffrn 1.788
_exptl_crystal_density_meas ?
_exptl_crystal_density_method 'not measured'
_exptl_crystal_description prism
_exptl_crystal_F_000 968
_exptl_crystal_size_max 0.32
_exptl_crystal_size_mid 0.24
_exptl_crystal_size_min 0.16
_refine_diff_density_max 0.64
_refine_diff_density_min -0.56
_refine_ls_extinction_coef 0.0097(6)
_refine_ls_extinction_expression Fc^*^=kFc[1+0.001xFc^2^\l^3^/sin(2\q)]^-1/4^
_refine_ls_extinction_method 'SHELXL97 (Sheldrick, 1997)'
_refine_ls_goodness_of_fit_ref 1.343
_refine_ls_hydrogen_treatment constr
_refine_ls_matrix_type full
_refine_ls_number_parameters 130
_refine_ls_number_reflns 2061
_refine_ls_number_restraints 0
_refine_ls_restrained_S_all 1.343
_refine_ls_R_factor_all 0.025
_refine_ls_R_factor_gt 0.023
_refine_ls_shift/su_max 0.002
_refine_ls_shift/su_mean 0.000
_refine_ls_structure_factor_coef Fsqd
_refine_ls_weighting_details 'calc w = 1/[\s^2^(Fo^2^)+(0.041P)^2^+0.6321P] where P=(Fo^2^+2Fc^2^)/3'
_refine_ls_weighting_scheme calc
_refine_ls_wR_factor_gt 0.071
_refine_ls_wR_factor_ref 0.072
_reflns_number_gt 1922
_reflns_number_total 2061
_reflns_threshold_expression I>2\s(I)
_cod_data_source_file ob1153.cif
_cod_data_source_block I
_cod_depositor_comments
;
The following automatic conversions were performed:

'_exptl_crystal_density_meas' value 'not measured' was changed to '?'
- the value is perceived as not measured.

Automatic conversion script
Id: cif_fix_values 3008 2015-01-20 13:52:24Z robertas 
;
_cod_original_sg_symbol_H-M 'C 2/c'
_cod_database_code 2013831
_cod_database_fobs_code 2013831

loop_
_symmetry_equiv_pos_as_xyz
'x, y, z'
'-x, y, -z+1/2'
'x+1/2, y+1/2, z'
'-x+1/2, y+1/2, -z+1/2'
'-x, -y, -z'
'x, -y, z-1/2'
'-x+1/2, -y+1/2, -z'
'x+1/2, -y+1/2, z-1/2'

loop_
_atom_site_label
_atom_site_fract_x
_atom_site_fract_y
_atom_site_fract_z
_atom_site_U_iso_or_equiv
_atom_site_adp_type
_atom_site_calc_flag
_atom_site_refinement_flags
_atom_site_occupancy
_atom_site_disorder_assembly
_atom_site_disorder_group
_atom_site_type_symbol
Cd 0.5000 0.0000 0.5000 0.02326(11) Uani d S 1 . . Cd
O1 0.41795(10) 0.13344(9) 0.54720(13) 0.0325(3) Uani d . 1 . . O
O2 0.36730(12) 0.17604(12) 0.32953(15) 0.0401(4) Uani d . 1 . . O
O3 0.5000 0.04827(13) 0.2500 0.0260(4) Uani d S 1 . . O
N1 0.75909(13) 0.18721(12) 0.66107(16) 0.0353(4) Uani d . 1 . . N
H1 0.7829 0.2301 0.7192 0.042 Uiso calc R 1 . . H
N3 0.64934(11) 0.08462(11) 0.55024(15) 0.0288(3) Uani d . 1 . . N
C2 0.66391(16) 0.15018(16) 0.6472(2) 0.0323(4) Uani d . 1 . . C
H2 0.6137 0.1688 0.7004 0.039 Uiso calc R 1 . . H
C4 0.77069(17) 0.02604(18) 0.3868(3) 0.0382(4) Uani d . 1 . . C
H4 0.7252 -0.0165 0.3385 0.046 Uiso calc R 1 . . H
C5 0.86832(19) 0.0381(2) 0.3535(3) 0.0522(6) Uani d . 1 . . C
H5 0.8889 0.0033 0.2811 0.063 Uiso calc R 1 . . H
C6 0.93754(18) 0.1017(2) 0.4260(3) 0.0540(6) Uani d . 1 . . C
H6 1.0032 0.1076 0.4011 0.065 Uiso calc R 1 . . H
C7 0.91057(16) 0.15537(17) 0.5330(2) 0.0451(5) Uani d . 1 . . C
H7 0.9565 0.1974 0.5815 0.054 Uiso calc R 1 . . H
C8 0.81125(14) 0.14387(14) 0.56519(19) 0.0317(4) Uani d . 1 . . C
C9 0.74218(13) 0.07969(13) 0.49521(19) 0.0281(4) Uani d . 1 . . C
C10 0.37000(13) 0.18563(12) 0.45745(19) 0.0254(4) Uani d . 1 . . C
C11 0.30641(13) 0.26530(13) 0.50791(19) 0.0272(4) Uani d . 1 . . C
H3 0.4528 0.0907 0.2641 0.050 Uiso d . 1 . . H
H11A 0.3154 0.3222 0.4585 0.050 Uiso d . 1 . . H
H11B 0.3291 0.2805 0.5953 0.050 Uiso d . 1 . . H

loop_
_atom_site_aniso_label
_atom_site_aniso_U_11
_atom_site_aniso_U_22
_atom_site_aniso_U_33
_atom_site_aniso_U_12
_atom_site_aniso_U_13
_atom_site_aniso_U_23
Cd 0.01888(14) 0.02134(15) 0.02911(15) 0.00152(5) 0.00142(8) -0.00038(5)
O1 0.0324(7) 0.0298(7) 0.0353(7) 0.0115(5) 0.0046(5) 0.0036(6)
O2 0.0446(9) 0.0444(9) 0.0321(7) 0.0204(7) 0.0078(6) 0.0018(6)
O3 0.0246(8) 0.0263(9) 0.0274(8) 0.000 0.0041(7) 0.000
N1 0.0384(9) 0.0352(9) 0.0312(8) -0.0114(7) 0.0002(7) -0.0057(7)
N3 0.0252(7) 0.0302(8) 0.0302(7) -0.0037(6) 0.0010(6) -0.0015(6)
C2 0.0334(10) 0.0342(10) 0.0292(9) -0.0057(8) 0.0037(8) -0.0019(8)
C4 0.0329(11) 0.0364(10) 0.0450(11) -0.0023(10) 0.0035(9) -0.0085(11)
C5 0.0421(13) 0.0580(16) 0.0602(15) -0.0013(12) 0.0203(11) -0.0122(13)
C6 0.0326(11) 0.0623(16) 0.0696(16) -0.0079(11) 0.0162(11) -0.0034(13)
C7 0.0297(10) 0.0476(13) 0.0569(13) -0.0148(9) 0.0013(9) 0.0014(11)
C8 0.0303(9) 0.0320(9) 0.0314(9) -0.0056(7) -0.0018(7) 0.0025(7)
C9 0.0228(8) 0.0282(9) 0.0324(8) -0.0024(7) 0.0004(7) 0.0023(7)
C10 0.0194(7) 0.0233(8) 0.0343(9) 0.0023(6) 0.0062(7) 0.0014(7)
C11 0.0247(8) 0.0239(9) 0.0334(8) 0.0048(7) 0.0050(7) -0.0006(7)

loop_
_atom_type_symbol
_atom_type_description
_atom_type_scat_dispersion_real
_atom_type_scat_dispersion_imag
_atom_type_scat_source
C C 0.0033 0.0016 'International Tables Vol C Tables 4.2.6.8 and 6.1.1.4'
H H 0.0000 0.0000 'International Tables Vol C Tables 4.2.6.8 and 6.1.1.4'
N N 0.0061 0.0033 'International Tables Vol C Tables 4.2.6.8 and 6.1.1.4'
O O 0.0106 0.0060 'International Tables Vol C Tables 4.2.6.8 and 6.1.1.4'
Cd Cd -0.8075 1.2024 'International Tables Vol C Tables 4.2.6.8 and 6.1.1.4'

loop_
_geom_angle_atom_site_label_1
_geom_angle_atom_site_label_2
_geom_angle_atom_site_label_3
_geom_angle_site_symmetry_1
_geom_angle_site_symmetry_3
_geom_angle
_geom_angle_publ_flag
O1 Cd N3 . . 86.69(5) y
O1 Cd O3 . . 91.96(5) y
N3 Cd O3 . . 87.78(5) y
C10 O1 Cd . . 123.99(12) y
Cd O3 Cd 2_655 . 148.96(8) y
Cd O3 H3 2_655 . 114.7 ?
Cd O3 H3 . . 86.7 ?
C2 N1 C8 . . 107.38(16) ?
C2 N1 H1 . . 126.3 ?
C8 N1 H1 . . 126.3 ?
C2 N3 C9 . . 105.00(15) ?
C2 N3 Cd . . 123.89(13) ?
C9 N3 Cd . . 131.08(12) ?
N3 C2 N1 . . 112.94(18) ?
N3 C2 H2 . . 123.5 ?
N1 C2 H2 . . 123.5 ?
C5 C4 C9 . . 117.7(2) ?
C5 C4 H4 . . 121.2 ?
C9 C4 H4 . . 121.2 ?
C4 C5 C6 . . 121.6(2) ?
C4 C5 H5 . . 119.2 ?
C6 C5 H5 . . 119.2 ?
C7 C6 C5 . . 121.5(2) ?
C7 C6 H6 . . 119.3 ?
C5 C6 H6 . . 119.3 ?
C6 C7 C8 . . 116.8(2) ?
C6 C7 H7 . . 121.6 ?
C8 C7 H7 . . 121.6 ?
N1 C8 C7 . . 131.95(19) ?
N1 C8 C9 . . 105.77(16) ?
C7 C8 C9 . . 122.28(19) ?
C4 C9 C8 . . 120.17(18) ?
C4 C9 N3 . . 130.90(17) ?
C8 C9 N3 . . 108.89(16) ?
O1 C10 O2 . . 125.72(16) ?
O1 C10 C11 . . 116.99(16) ?
O2 C10 C11 . . 117.25(16) ?
C10 C11 C11 . 7_556 109.02(18) ?
C10 C11 H11A . . 110.3 ?
C11 C11 H11A 7_556 . 111.6 ?
C10 C11 H11B . . 111.0 ?
C11 C11 H11B 7_556 . 111.3 ?
H11A C11 H11B . . 103.7 ?
H3 O3 H3 . 2_655 95.1 ?

loop_
_geom_bond_atom_site_label_1
_geom_bond_atom_site_label_2
_geom_bond_site_symmetry_2
_geom_bond_distance
_geom_bond_publ_flag
Cd O1 . 2.2421(13) y
Cd N3 . 2.2936(15) y
Cd O3 . 2.5381(5) y
O1 C10 . 1.251(2) ?
O2 C10 . 1.255(2) ?
O3 H3 . 0.884 ?
N1 C2 . 1.345(3) ?
N1 C8 . 1.374(3) ?
N1 H1 . 0.8600 ?
N3 C2 . 1.319(3) ?
N3 C9 . 1.397(2) ?
C2 H2 . 0.9300 ?
C4 C5 . 1.374(3) ?
C4 C9 . 1.392(3) ?
C4 H4 . 0.9300 ?
C5 C6 . 1.401(4) ?
C5 H5 . 0.9300 ?
C6 C7 . 1.374(4) ?
C6 H6 . 0.9300 ?
C7 C8 . 1.391(3) ?
C7 H7 . 0.9300 ?
C8 C9 . 1.395(3) ?
C10 C11 . 1.518(2) y
C11 C11 7_556 1.532(3) y
C11 H11A . 0.950 ?
C11 H11B . 0.894 ?

loop_
_geom_hbond_atom_site_label_D
_geom_hbond_atom_site_label_H
_geom_hbond_atom_site_label_A
_geom_hbond_site_symmetry_A
_geom_hbond_distance_DH
_geom_hbond_distance_HA
_geom_hbond_distance_DA
_geom_hbond_angle_DHA
_geom_hbond_publ_flag
N1 H1 O2 8_556 0.86 1.96 2.799(2) 166 y
O3 H3 O2 . 0.88 1.82 2.688(2) 168 y
